data_7102458
loop_
_publ_author_name
'Tong, Ming-Liang'
'Kitagawa, Susumu'
'Chang, Ho-Chol'
'Ohba, Masaaki'

_publ_section_title
;
 Temperature-controlled hydrothermal synthesis of a 2D ferromagnetic
 coordination bilayered polymer and a novel 3D network with inorganic
 Co3(OH)2 ferrimagnetic chains.
;
_journal_issue 4
_journal_name_full 'Chemical communications (Cambridge, England)'
_journal_page_first 418
_journal_page_last 419
_journal_paper_doi 10.1039/b312058a
_journal_year 2004
_chemical_formula_sum 'C7 H9 Co N O7'
_chemical_formula_weight 278.08
_space_group_IT_number 2
_symmetry_cell_setting triclinic
_symmetry_space_group_name_Hall '-P 1'
_symmetry_space_group_name_H-M 'P -1'
_atom_sites_solution_hydrogens geom
_atom_sites_solution_primary direct
_atom_sites_solution_secondary difmap
_audit_creation_method SHELXL-97
_cell_angle_alpha 76.627(14)
_cell_angle_beta 68.437(11)
_cell_angle_gamma 76.232(14)
_cell_formula_units_Z 2
_cell_length_a 7.1114(7)
_cell_length_b 7.8730(10)
_cell_length_c 9.0284(10)
_cell_measurement_temperature 298(2)
_cell_volume 450.77(9)
_computing_structure_refinement 'SHELXL-97 (Sheldrick, 1997)'
_computing_structure_solution 'SHELXS-97 (Sheldrick, 1990)'
_diffrn_ambient_temperature 298(2)
_diffrn_measured_fraction_theta_full 0.878
_diffrn_measured_fraction_theta_max 0.878
_diffrn_radiation_monochromator graphite
_diffrn_radiation_source 'fine-focus sealed tube'
_diffrn_radiation_type MoK\a
_diffrn_radiation_wavelength 0.71073
_diffrn_reflns_av_R_equivalents 0.0275
_diffrn_reflns_av_sigmaI/netI 0.0518
_diffrn_reflns_limit_h_max 7
_diffrn_reflns_limit_h_min -9
_diffrn_reflns_limit_k_max 9
_diffrn_reflns_limit_k_min -9
_diffrn_reflns_limit_l_max 11
_diffrn_reflns_limit_l_min -11
_diffrn_reflns_number 3086
_diffrn_reflns_theta_full 27.63
_diffrn_reflns_theta_max 27.63
_diffrn_reflns_theta_min 3.13
_exptl_absorpt_coefficient_mu 1.927
_exptl_crystal_density_diffrn 2.049
_exptl_crystal_density_method 'not measured'
_exptl_crystal_F_000 282
_refine_diff_density_max 0.529
_refine_diff_density_min -0.632
_refine_diff_density_rms 0.098
_refine_ls_extinction_method none
_refine_ls_goodness_of_fit_ref 1.085
_refine_ls_hydrogen_treatment mixed
_refine_ls_matrix_type full
_refine_ls_number_parameters 169
_refine_ls_number_reflns 1844
_refine_ls_number_restraints 9
_refine_ls_restrained_S_all 1.082
_refine_ls_R_factor_all 0.0412
_refine_ls_R_factor_gt 0.0353
_refine_ls_shift/su_max 0.000
_refine_ls_shift/su_mean 0.000
_refine_ls_structure_factor_coef Fsqd
_refine_ls_weighting_details 'calc w=1/[\s^2^(Fo^2^)+(0.0276P)^2^+0.3729P] where P=(Fo^2^+2Fc^2^)/3'
_refine_ls_weighting_scheme calc
_refine_ls_wR_factor_gt 0.0788
_refine_ls_wR_factor_ref 0.0829
_reflns_number_gt 1631
_reflns_number_total 1844
_reflns_threshold_expression >2sigma(I)
_cod_data_source_file b312058a.txt
_cod_data_source_block complex_1
_cod_original_sg_symbol_H-M P-1
_cod_database_code 7102458

loop_
_symmetry_equiv_pos_as_xyz
'x, y, z'
'-x, -y, -z'

loop_
_atom_site_label
_atom_site_type_symbol
_atom_site_fract_x
_atom_site_fract_y
_atom_site_fract_z
_atom_site_U_iso_or_equiv
_atom_site_adp_type
_atom_site_occupancy
_atom_site_symmetry_multiplicity
_atom_site_calc_flag
_atom_site_refinement_flags
Co1 Co 0.01772(6) 0.24214(5) 0.28290(4) 0.01150(13) Uani 1 1 d .
O1 O -0.7675(3) 0.3825(2) 0.2637(3) 0.0176(5) Uani 1 1 d .
O2 O -0.8072(3) 0.6601(3) 0.1236(2) 0.0169(5) Uani 1 1 d .
O3 O -0.9347(3) 0.8041(2) 0.4508(2) 0.0122(4) Uani 1 1 d .
O4 O -0.7484(3) 1.0109(2) 0.2794(2) 0.0129(4) Uani 1 1 d .
O1W O 0.0927(3) 0.2508(3) 0.0371(2) 0.0187(5) Uani 1 1 d D
H1WA H 0.175(4) 0.161(3) 0.001(4) 0.031(11) Uiso 1 1 d D
H1WB H 0.020(5) 0.299(4) -0.023(4) 0.054(14) Uiso 1 1 d D
O2W O -0.1935(3) 0.0668(3) 0.3367(3) 0.0156(4) Uani 1 1 d D
H2WA H -0.221(5) 0.052(4) 0.257(3) 0.031(11) Uiso 1 1 d D
H2WB H -0.135(6) -0.031(3) 0.377(4) 0.056(14) Uiso 1 1 d D
O3W O 0.3318(3) -0.0473(3) -0.0912(3) 0.0181(5) Uani 1 1 d D
H3WA H 0.306(4) -0.133(3) -0.015(3) 0.026(10) Uiso 1 1 d D
H3WB H 0.4604(18) -0.054(4) -0.137(4) 0.030(10) Uiso 1 1 d D
N1 N -0.2269(3) 0.4569(3) 0.2887(3) 0.0103(5) Uani 1 1 d .
C1 C -0.3794(4) 0.4482(3) 0.2390(3) 0.0120(6) Uani 1 1 d .
H1A H -0.3648 0.3524 0.1894 0.014 Uiso 1 1 calc R
C2 C -0.5572(4) 0.5718(3) 0.2562(3) 0.0100(5) Uani 1 1 d .
C3 C -0.7252(4) 0.5377(4) 0.2088(3) 0.0125(6) Uani 1 1 d .
C4 C -0.5778(4) 0.7173(3) 0.3262(3) 0.0102(6) Uani 1 1 d .
C5 C -0.7693(4) 0.8552(4) 0.3544(3) 0.0112(6) Uani 1 1 d .
C6 C -0.4205(4) 0.7269(3) 0.3796(3) 0.0120(6) Uani 1 1 d .
H6 H -0.4307 0.8222 0.4284 0.014 Uiso 1 1 calc R
C7 C -0.2512(4) 0.5967(4) 0.3604(3) 0.0119(6) Uani 1 1 d .
H7 H -0.1490 0.6049 0.3983 0.014 Uiso 1 1 calc R

loop_
_atom_site_aniso_label
_atom_site_aniso_U_11
_atom_site_aniso_U_22
_atom_site_aniso_U_33
_atom_site_aniso_U_23
_atom_site_aniso_U_13
_atom_site_aniso_U_12
Co1 0.0106(2) 0.0107(2) 0.0155(2) -0.00177(15) -0.00788(16) -0.00046(15)
O1 0.0153(11) 0.0122(10) 0.0295(12) -0.0005(9) -0.0130(9) -0.0036(9)
O2 0.0181(11) 0.0170(10) 0.0197(10) 0.0023(9) -0.0142(9) -0.0028(9)
O3 0.0086(10) 0.0150(10) 0.0139(10) -0.0016(8) -0.0053(8) -0.0016(8)
O4 0.0119(10) 0.0102(10) 0.0165(10) -0.0009(8) -0.0069(8) 0.0003(8)
O1W 0.0170(12) 0.0238(12) 0.0164(11) -0.0067(9) -0.0102(9) 0.0054(10)
O2W 0.0178(11) 0.0129(10) 0.0216(11) -0.0008(9) -0.0142(9) -0.0022(9)
O3W 0.0181(12) 0.0169(11) 0.0188(11) 0.0013(9) -0.0080(9) -0.0027(9)
N1 0.0086(12) 0.0115(11) 0.0117(11) 0.0005(9) -0.0070(9) 0.0003(9)
C1 0.0152(15) 0.0106(13) 0.0132(13) -0.0017(11) -0.0081(11) -0.0024(11)
C2 0.0103(14) 0.0099(13) 0.0105(12) 0.0009(10) -0.0059(11) -0.0013(11)
C3 0.0111(14) 0.0174(15) 0.0107(13) -0.0054(11) -0.0049(11) -0.0004(12)
C4 0.0099(14) 0.0097(13) 0.0105(12) 0.0022(10) -0.0046(11) -0.0024(11)
C5 0.0143(15) 0.0131(14) 0.0111(13) -0.0050(11) -0.0105(11) 0.0017(12)
C6 0.0138(15) 0.0100(13) 0.0141(13) -0.0004(11) -0.0069(11) -0.0031(11)
C7 0.0124(14) 0.0149(14) 0.0118(13) 0.0000(11) -0.0085(11) -0.0032(12)

loop_
_atom_type_symbol
_atom_type_description
_atom_type_scat_dispersion_real
_atom_type_scat_dispersion_imag
_atom_type_scat_source
C C 0.0033 0.0016 'International Tables Vol C Tables 4.2.6.8 and 6.1.1.4'
H H 0.0000 0.0000 'International Tables Vol C Tables 4.2.6.8 and 6.1.1.4'
N N 0.0061 0.0033 'International Tables Vol C Tables 4.2.6.8 and 6.1.1.4'
O O 0.0106 0.0060 'International Tables Vol C Tables 4.2.6.8 and 6.1.1.4'
Co Co 0.3494 0.9721 'International Tables Vol C Tables 4.2.6.8 and 6.1.1.4'

loop_
_geom_angle_atom_site_label_1
_geom_angle_atom_site_label_2
_geom_angle_atom_site_label_3
_geom_angle
_geom_angle_site_symmetry_1
_geom_angle_site_symmetry_3
O1 Co1 O1W 95.60(9) 1_655 .
O1 Co1 N1 97.45(8) 1_655 .
O1W Co1 N1 92.35(9) . .
O1 Co1 O2W 170.20(8) 1_655 .
O1W Co1 O2W 91.79(9) . .
N1 Co1 O2W 88.65(8) . .
O1 Co1 O4 86.70(8) 1_655 1_645
O1W Co1 O4 87.44(8) . 1_645
N1 Co1 O4 175.84(8) . 1_645
O2W Co1 O4 87.20(8) . 1_645
O1 Co1 O3 89.91(8) 1_655 2_466
O1W Co1 O3 172.49(8) . 2_466
N1 Co1 O3 91.99(8) . 2_466
O2W Co1 O3 82.19(8) . 2_466
O4 Co1 O3 87.79(7) 1_645 2_466
C3 O1 Co1 139.1(2) . 1_455
C5 O3 Co1 123.81(17) . 2_466
C5 O4 Co1 128.01(18) . 1_465
Co1 O1W H1WA 114(2) . .
Co1 O1W H1WB 129(2) . .
H1WA O1W H1WB 110.4(17) . .
Co1 O2W H2WA 116(2) . .
Co1 O2W H2WB 104(3) . .
H2WA O2W H2WB 109.5(16) . .
H3WA O3W H3WB 110.0(16) . .
C1 N1 C7 116.8(2) . .
C1 N1 Co1 120.41(18) . .
C7 N1 Co1 122.24(19) . .
N1 C1 C2 124.5(2) . .
N1 C1 H1A 117.7 . .
C2 C1 H1A 117.7 . .
C1 C2 C4 118.1(3) . .
C1 C2 C3 119.1(2) . .
C4 C2 C3 122.7(2) . .
O2 C3 O1 127.7(3) . .
O2 C3 C2 118.8(2) . .
O1 C3 C2 113.5(2) . .
C2 C4 C6 117.8(3) . .
C2 C4 C5 121.6(2) . .
C6 C4 C5 120.5(2) . .
O4 C5 O3 126.7(3) . .
O4 C5 C4 116.5(2) . .
O3 C5 C4 116.8(2) . .
C7 C6 C4 120.2(3) . .
C7 C6 H6 119.9 . .
C4 C6 H6 119.9 . .
N1 C7 C6 122.5(3) . .
N1 C7 H7 118.7 . .
C6 C7 H7 118.7 . .

loop_
_geom_bond_atom_site_label_1
_geom_bond_atom_site_label_2
_geom_bond_distance
_geom_bond_site_symmetry_2
Co1 O1 2.026(2) 1_655
Co1 O1W 2.072(2) .
Co1 N1 2.112(2) .
Co1 O2W 2.130(2) .
Co1 O4 2.1514(19) 1_645
Co1 O3 2.2171(19) 2_466
O1 C3 1.270(3) .
O1 Co1 2.026(2) 1_455
O2 C3 1.257(3) .
O3 C5 1.270(3) .
O3 Co1 2.2171(19) 2_466
O4 C5 1.269(3) .
O4 Co1 2.1515(19) 1_465
O1W H1WA 0.845(10) .
O1W H1WB 0.846(10) .
O2W H2WA 0.847(10) .
O2W H2WB 0.851(10) .
O3W H3WA 0.846(10) .
O3W H3WB 0.848(10) .
N1 C1 1.337(3) .
N1 C7 1.348(4) .
C1 C2 1.381(4) .
C1 H1A 0.9300 .
C2 C4 1.386(4) .
C2 C3 1.505(4) .
C4 C6 1.394(4) .
C4 C5 1.506(4) .
C6 C7 1.368(4) .
C6 H6 0.9300 .
C7 H7 0.9300 .

loop_
_geom_hbond_atom_site_label_D
_geom_hbond_atom_site_label_H
_geom_hbond_atom_site_label_A
_geom_hbond_distance_DH
_geom_hbond_distance_HA
_geom_hbond_distance_DA
_geom_hbond_angle_DHA
_geom_hbond_site_symmetry_A
O1W H1WA O3W 0.845(10) 1.928(12) 2.767(3) 172(3) .
O1W H1WB O2 0.846(10) 1.970(18) 2.781(3) 160(4) 2_465
O2W H2WA O3W 0.847(10) 1.946(11) 2.782(3) 169(3) 2
O2W H2WB O3 0.851(10) 1.894(17) 2.706(3) 159(4) 1_645
O3W H3WA O2 0.846(10) 1.949(13) 2.766(3) 162(3) 1_645
O3W H3WB O4 0.848(10) 2.040(11) 2.868(3) 165(3) 2_565

loop_
_geom_torsion_atom_site_label_1
_geom_torsion_atom_site_label_2
_geom_torsion_atom_site_label_3
_geom_torsion_atom_site_label_4
_geom_torsion
_geom_torsion_site_symmetry_1
O1 Co1 N1 C1 153.9(2) 1_655
O1W Co1 N1 C1 57.9(2) .
O2W Co1 N1 C1 -33.8(2) .
O4 Co1 N1 C1 -29.1(12) 1_645
O3 Co1 N1 C1 -115.9(2) 2_466
O1 Co1 N1 C7 -34.9(2) 1_655
O1W Co1 N1 C7 -130.8(2) .
O2W Co1 N1 C7 137.5(2) .
O4 Co1 N1 C7 142.2(10) 1_645
O3 Co1 N1 C7 55.3(2) 2_466
C7 N1 C1 C2 0.1(4) .
Co1 N1 C1 C2 171.8(2) .
N1 C1 C2 C4 1.6(4) .
N1 C1 C2 C3 -174.4(2) .
Co1 O1 C3 O2 -9.3(5) 1_455
Co1 O1 C3 C2 170.19(19) 1_455
C1 C2 C3 O2 -133.1(3) .
C4 C2 C3 O2 51.0(4) .
C1 C2 C3 O1 47.3(3) .
C4 C2 C3 O1 -128.5(3) .
C1 C2 C4 C6 -2.0(4) .
C3 C2 C4 C6 173.9(2) .
C1 C2 C4 C5 -178.0(2) .
C3 C2 C4 C5 -2.1(4) .
Co1 O4 C5 O3 -1.5(4) 1_465
Co1 O4 C5 C4 178.67(16) 1_465
Co1 O3 C5 O4 -102.1(3) 2_466
Co1 O3 C5 C4 77.7(3) 2_466
C2 C4 C5 O4 -117.2(3) .
C6 C4 C5 O4 66.9(3) .
C2 C4 C5 O3 63.0(3) .
C6 C4 C5 O3 -112.9(3) .
C2 C4 C6 C7 0.9(4) .
C5 C4 C6 C7 176.9(2) .
C1 N1 C7 C6 -1.4(4) .
Co1 N1 C7 C6 -172.92(19) .
C4 C6 C7 N1 0.9(4) .
